data_1535080
loop_
_publ_author_name
'Hartl, H.'
'Emmerling, F.'
'Pickhard, F.'
'Roehr, C.'

_publ_section_title
;
 Rb- und Cs-Verbindungen mit dem Isopolyanion (Ta6 O19)(8-): Synthesen,
 Kristallstrukturen, thermische und schwingungsspektroskopische
 Untersuchungen der Oxotantalate A8 (Ta6 O19) . n(H2 O) (A=Rb, Cs;
 n=0,4,14)
;
_journal_name_full 'Zeitschrift fuer Anorganische und Allgemeine Chemie'
_journal_page_first 2630
_journal_page_last 2638
_journal_volume 627
_journal_year 2001
_chemical_formula_sum 'H28 O33 Rb8 Ta6'
_chemical_name_systematic 'Rb8 (Ta6 O19) (H2 O)14'
_space_group_IT_number 14
_symmetry_space_group_name_Hall '-P 2yn'
_symmetry_space_group_name_H-M 'P 1 21/n 1'
_cell_angle_alpha 90
_cell_angle_beta 100.059
_cell_angle_gamma 90
_cell_formula_units_Z 2
_cell_length_a 10.313
_cell_length_b 15.9072
_cell_length_c 11.5043
_cell_volume 1858.281
_citation_journal_id_ASTM ZAACAB
_cod_data_source_file Hartl_ZAACAB_2001_205.cif
_cod_data_source_block H28O33Rb8Ta6
_cod_original_sg_symbol_Hall '-P 2ybc (x-z,y,z)'
_cod_database_code 1535080

loop_
_symmetry_equiv_pos_as_xyz
x,y,z
-x+1/2,y+1/2,-z+1/2
-x,-y,-z
x-1/2,-y-1/2,z-1/2

loop_
_atom_site_label
_atom_site_type_symbol
_atom_site_fract_x
_atom_site_fract_y
_atom_site_fract_z
_atom_site_occupancy
_atom_site_U_iso_or_equiv
Rb2 Rb+1 0.88696 0.11 0.35422 1 0.0
O11 O-2 0.686 0.2283 0.2304 1 0.0
Rb4 Rb+1 1.1697 0.42912 0.16648 1 0.0
O1 O-2 0.6192 0.355 0.4529 1 0.0
Rb3 Rb+1 0.46727 0.20417 0.3741 1 0.0
O10 O-2 0.538 0.3686 0.1957 1 0.0
O14 O-2 0.9371 0.3204 0.1362 1 0.0
O3 O-2 0 0 0 1 0.0
O17 O-2 0.8121 -0.0832 0.4574 1 0.0
O12 O-2 0.1209 0.2206 0.3958 1 0.0
O8 O-2 0.1542 0.3683 0.5227 1 0.0
O2 O-2 0.3232 0.4992 0.6518 1 0.0
Rb1 Rb+1 0.87772 0.36044 0.39506 1 0.0
Ta3 Ta+5 0.51986 0.4283 0.32827 1 0.0
O7 O-2 0.9421 0.1473 0.1051 1 0.0
O15 O-2 0.8349 0.206 0.5554 1 0.0
O6 O-2 0.3565 0.3777 0.3682 1 0.0
Ta2 Ta+5 0.69458 0.57577 0.48775 1 0.0
O9 O-2 0.2225 0.1866 0.2001 1 0.0
O4 O-2 0.0872 0.0256 0.2359 1 0.0
O13 O-2 0.611 0.0338 0.4035 1 0.0
O16 O-2 0.9838 0.5345 0.3289 1 0.0
Ta1 Ta+5 0.62635 0.39395 0.61507 1 0.0
O5 O-2 0.763 0.4752 0.5828 1 0.0
